data_7232815
loop_
_publ_author_name
'Cui, Lian-sheng'
'Meng, Xiang-min'
'Li, Yong-gang'
'Huang, Ke-rui'
'Li, Yuan-cheng'
'Long, Jin-qiao'
'Yao, Peng-fei'

_publ_section_title
;
 Syntheses, structural diversity, and photocatalytic-degradation
 properties for methylene blue of Co(ii) and Ni(ii) MOFs based on
 terephthalic acid and different imidazole bridging ligands
;
_journal_issue 25
_journal_name_full CrystEngComm
_journal_page_first 3798
_journal_paper_doi 10.1039/C9CE00433E
_journal_volume 21
_journal_year 2019
_chemical_formula_moiety 'C70 H54 N12 Ni2 O10, 2(H2 O)'
_chemical_formula_sum 'C70 H58 N12 Ni2 O12'
_chemical_formula_weight 1376.70
_space_group_crystal_system triclinic
_space_group_IT_number 2
_space_group_name_Hall '-P 1'
_space_group_name_H-M_alt 'P -1'
_symmetry_space_group_name_Hall '-P 1'
_symmetry_space_group_name_H-M 'P -1'
_atom_sites_solution_hydrogens geom
_atom_sites_solution_primary direct
_atom_sites_solution_secondary difmap
_audit_creation_date 2018-04-03
_audit_creation_method
;
  Olex2 1.2-ac2
  (compiled 2012.03.06 svn.r2239, GUI svn.r4109)
;
_audit_update_record
;
2018-04-04 deposited with the CCDC.    2019-05-22 downloaded from the CCDC.
;
_cell_angle_alpha 66.107(5)
_cell_angle_beta 78.733(6)
_cell_angle_gamma 82.276(6)
_cell_formula_units_Z 1
_cell_length_a 10.7442(17)
_cell_length_b 12.3398(19)
_cell_length_c 12.8388(18)
_cell_measurement_reflns_used 15334
_cell_measurement_temperature 293(2)
_cell_measurement_theta_max 23.82
_cell_measurement_theta_min 1.76
_cell_volume 1523.4(4)
_computing_molecular_graphics
;
O. V. Dolomanov, L. J. Bourhis, R. J. Gildea, J. A. K. Howard and H. Puschmann,
OLEX2: a complete structure solution, refinement and analysis program.
J. Appl. Cryst. (2009). 42, 339-341.
;
_computing_publication_material
;
O. V. Dolomanov, L. J. Bourhis, R. J. Gildea, J. A. K. Howard and H. Puschmann,
OLEX2: a complete structure solution, refinement and analysis program.
J. Appl. Cryst. (2009). 42, 339-341.
;
_computing_structure_refinement
;
XL, G.M. Sheldrick, Acta Cryst.
(2008). A64, 112-122
;
_computing_structure_solution 'SHELXS-97 (Sheldrick, 1990)'
_diffrn_ambient_temperature 293(2)
_diffrn_measured_fraction_theta_full 0.998
_diffrn_measured_fraction_theta_max 0.998
_diffrn_measurement_device_type 'SuperNova, Single source at offset), Eos'
_diffrn_radiation_monochromator graphite
_diffrn_radiation_type MoK\a
_diffrn_radiation_wavelength 0.71073
_diffrn_reflns_av_R_equivalents 0.1140
_diffrn_reflns_av_unetI/netI 0.1102
_diffrn_reflns_limit_h_max 12
_diffrn_reflns_limit_h_min -12
_diffrn_reflns_limit_k_max 14
_diffrn_reflns_limit_k_min -14
_diffrn_reflns_limit_l_max 13
_diffrn_reflns_limit_l_min -14
_diffrn_reflns_number 15334
_diffrn_reflns_theta_full 23.82
_diffrn_reflns_theta_max 23.82
_diffrn_reflns_theta_min 1.76
_diffrn_source 'fine-focus sealed tube'
_exptl_absorpt_coefficient_mu 0.696
_exptl_absorpt_correction_T_max 0.7927
_exptl_absorpt_correction_T_min 0.7586
_exptl_crystal_colour green
_exptl_crystal_density_diffrn 1.501
_exptl_crystal_density_method 'not measured'
_exptl_crystal_description block
_exptl_crystal_F_000 714
_exptl_crystal_size_max 0.42
_exptl_crystal_size_mid 0.40
_exptl_crystal_size_min 0.35
_refine_diff_density_max 0.746
_refine_diff_density_min -0.548
_refine_diff_density_rms 0.135
_refine_ls_extinction_method none
_refine_ls_goodness_of_fit_ref 1.073
_refine_ls_hydrogen_treatment mixed
_refine_ls_matrix_type full
_refine_ls_number_parameters 436
_refine_ls_number_reflns 4670
_refine_ls_number_restraints 0
_refine_ls_restrained_S_all 1.073
_refine_ls_R_factor_all 0.1234
_refine_ls_R_factor_gt 0.0610
_refine_ls_shift/su_max 0.000
_refine_ls_shift/su_mean 0.000
_refine_ls_structure_factor_coef Fsqd
_refine_ls_weighting_details 'calc w=1/[\s^2^(Fo^2^)+(0.0872P)^2^+0.0000P] where P=(Fo^2^+2Fc^2^)/3'
_refine_ls_weighting_scheme calc
_refine_ls_wR_factor_gt 0.1311
_refine_ls_wR_factor_ref 0.1775
_reflns_number_gt 2876
_reflns_number_total 4670
_reflns_threshold_expression >2sigma(I)
_cod_data_source_file c9ce00433e2.cif
_cod_data_source_block 21
_cod_depositor_comments 'Adding full bibliography for 7232814--7232819.cif.'
_cod_database_code 7232815

loop_
_space_group_symop_id
_space_group_symop_operation_xyz
1 'x, y, z'
2 '-x, -y, -z'

loop_
_atom_site_label
_atom_site_type_symbol
_atom_site_fract_x
_atom_site_fract_y
_atom_site_fract_z
_atom_site_U_iso_or_equiv
_atom_site_adp_type
_atom_site_occupancy
_atom_site_symmetry_multiplicity
_atom_site_calc_flag
_atom_site_refinement_flags
Ni1 Ni 0.0000 0.5000 0.5000 0.0174(3) Uani 1 2 d S
Ni2 Ni 0.0000 1.5000 0.0000 0.0209(3) Uani 1 2 d S
N1 N 0.2897(5) 0.3595(5) 0.3030(5) 0.0272(13) Uani 1 1 d .
N2 N 0.1515(5) 0.4596(4) 0.3881(4) 0.0215(12) Uani 1 1 d .
N3 N 0.6698(5) -0.3088(5) 0.0787(5) 0.0286(13) Uani 1 1 d .
N4 N 0.8180(5) -0.4330(5) 0.0364(5) 0.0282(13) Uani 1 1 d .
N5 N -0.3013(5) 0.3679(5) 0.4327(5) 0.0299(14) Uani 1 1 d .
N6 N -0.1453(5) 0.4703(4) 0.4279(4) 0.0238(12) Uani 1 1 d .
O1 O -0.0049(4) 0.6792(4) 0.3965(4) 0.0275(11) Uani 1 1 d .
O2 O 0.0053(5) 0.7125(4) 0.2104(4) 0.0390(13) Uani 1 1 d .
O3 O -0.0499(5) 1.3228(4) 0.0860(4) 0.0315(12) Uani 1 1 d .
O4 O -0.0202(5) 1.2839(4) 0.2643(4) 0.0325(12) Uani 1 1 d .
O5 O 0.0467(4) 1.5057(4) 0.1483(3) 0.0274(11) Uani 1 1 d .
H5A H 0.0143 1.4501 0.2087 0.033 Uiso 1 1 d R
H5B H 0.0221 1.5720 0.1534 0.033 Uiso 1 1 d R
O6 O 0.2396(5) 0.7219(5) 0.0295(5) 0.0605(17) Uani 1 1 d .
H6A H 0.1998 0.7095 -0.0154 0.073 Uiso 1 1 d R
H6B H 0.1864 0.7222 0.0878 0.073 Uiso 1 1 d R
C1 C -0.0009(6) 0.7455(5) 0.2914(6) 0.0228(15) Uani 1 1 d .
C2 C -0.0315(6) 1.2514(6) 0.1872(6) 0.0249(16) Uani 1 1 d .
C3 C -0.0062(6) 0.8758(6) 0.2638(6) 0.0253(16) Uani 1 1 d .
C4 C -0.0051(8) 0.9591(6) 0.1525(6) 0.044(2) Uani 1 1 d .
H4 H 0.0025 0.9333 0.0927 0.052 Uiso 1 1 calc R
C5 C -0.0146(8) 1.0784(6) 0.1276(6) 0.045(2) Uani 1 1 d .
H5 H -0.0150 1.1317 0.0516 0.054 Uiso 1 1 calc R
C6 C -0.0237(6) 1.1210(5) 0.2129(5) 0.0219(15) Uani 1 1 d .
C7 C -0.0204(7) 1.0385(6) 0.3236(6) 0.0289(17) Uani 1 1 d .
H7 H -0.0222 1.0641 0.3828 0.035 Uiso 1 1 calc R
C8 C -0.0144(6) 0.9183(6) 0.3481(6) 0.0281(16) Uani 1 1 d .
H8 H -0.0160 0.8648 0.4242 0.034 Uiso 1 1 calc R
C9 C 0.1794(6) 0.3588(6) 0.3753(5) 0.0260(16) Uani 1 1 d .
H9 H 0.1292 0.2940 0.4118 0.031 Uiso 1 1 calc R
C10 C 0.2501(6) 0.5293(6) 0.3219(6) 0.0310(16) Uani 1 1 d .
H10 H 0.2565 0.6067 0.3143 0.037 Uiso 1 1 calc R
C11 C 0.3359(7) 0.4703(6) 0.2698(6) 0.0363(18) Uani 1 1 d .
H11 H 0.4111 0.4980 0.2211 0.044 Uiso 1 1 calc R
C12 C 0.3444(6) 0.2650(6) 0.2676(5) 0.0255(15) Uani 1 1 d .
C13 C 0.4725(7) 0.2602(6) 0.2233(6) 0.0344(17) Uani 1 1 d .
H13 H 0.5242 0.3182 0.2165 0.041 Uiso 1 1 calc R
C14 C 0.5228(7) 0.1675(6) 0.1891(6) 0.0378(18) Uani 1 1 d .
H14 H 0.6079 0.1663 0.1563 0.045 Uiso 1 1 calc R
C15 C 0.4499(7) 0.0772(6) 0.2027(6) 0.0313(17) Uani 1 1 d .
C16 C 0.3231(7) 0.0849(7) 0.2461(7) 0.047(2) Uani 1 1 d .
H16 H 0.2714 0.0266 0.2538 0.056 Uiso 1 1 calc R
C17 C 0.2704(7) 0.1777(7) 0.2787(7) 0.045(2) Uani 1 1 d .
H17 H 0.1844 0.1805 0.3083 0.054 Uiso 1 1 calc R
C18 C 0.7932(7) -0.3442(6) 0.0705(6) 0.0323(17) Uani 1 1 d .
H18 H 0.8546 -0.3098 0.0871 0.039 Uiso 1 1 calc R
C19 C 0.7034(7) -0.4539(6) 0.0195(6) 0.0361(18) Uani 1 1 d .
H19 H 0.6909 -0.5116 -0.0061 0.043 Uiso 1 1 calc R
C20 C 0.6108(7) -0.3791(6) 0.0451(6) 0.0340(17) Uani 1 1 d .
H20 H 0.5248 -0.3757 0.0410 0.041 Uiso 1 1 calc R
C21 C 0.6136(7) -0.2128(6) 0.1116(6) 0.0310(17) Uani 1 1 d .
C22 C 0.6872(8) -0.1458(9) 0.1296(10) 0.078(3) Uani 1 1 d .
H22 H 0.7746 -0.1626 0.1237 0.093 Uiso 1 1 calc R
C23 C 0.6327(8) -0.0508(9) 0.1572(11) 0.088(4) Uani 1 1 d .
H23 H 0.6857 -0.0034 0.1674 0.105 Uiso 1 1 calc R
C24 C 0.5069(7) -0.0238(6) 0.1700(6) 0.0338(18) Uani 1 1 d .
C25 C 0.4347(8) -0.0958(8) 0.1548(9) 0.069(3) Uani 1 1 d .
H25 H 0.3469 -0.0812 0.1636 0.083 Uiso 1 1 calc R
C26 C 0.4873(8) -0.1906(8) 0.1268(9) 0.073(3) Uani 1 1 d .
H26 H 0.4346 -0.2395 0.1183 0.087 Uiso 1 1 calc R
C27 C -0.1844(6) 0.3649(6) 0.4560(6) 0.0265(16) Uani 1 1 d .
H27 H -0.1360 0.2949 0.4889 0.032 Uiso 1 1 calc R
C28 C -0.2448(7) 0.5471(6) 0.3831(6) 0.0354(18) Uani 1 1 d .
H28 H -0.2456 0.6295 0.3546 0.042 Uiso 1 1 calc R
C29 C -0.3409(7) 0.4849(6) 0.3869(7) 0.042(2) Uani 1 1 d .
H29 H -0.4190 0.5159 0.3628 0.050 Uiso 1 1 calc R
C30 C -0.3633(6) 0.2647(6) 0.4515(6) 0.0293(16) Uani 1 1 d .
C31 C -0.2923(7) 0.1784(7) 0.4220(7) 0.047(2) Uani 1 1 d .
H31 H -0.2077 0.1895 0.3881 0.056 Uiso 1 1 calc R
C32 C -0.3459(7) 0.0735(7) 0.4423(7) 0.047(2) Uani 1 1 d .
H32 H -0.2959 0.0146 0.4231 0.056 Uiso 1 1 calc R
C33 C -0.4720(6) 0.0555(6) 0.4905(6) 0.0258(15) Uani 1 1 d .
C34 C -0.5404(7) 0.1448(6) 0.5193(6) 0.0356(18) Uani 1 1 d .
H34 H -0.6253 0.1347 0.5524 0.043 Uiso 1 1 calc R
C35 C -0.4882(7) 0.2496(6) 0.5008(7) 0.0370(18) Uani 1 1 d .
H35 H -0.5370 0.3080 0.5215 0.044 Uiso 1 1 calc R

loop_
_atom_site_aniso_label
_atom_site_aniso_U_11
_atom_site_aniso_U_22
_atom_site_aniso_U_33
_atom_site_aniso_U_23
_atom_site_aniso_U_13
_atom_site_aniso_U_12
Ni1 0.0193(7) 0.0104(6) 0.0239(7) -0.0082(5) -0.0018(5) -0.0026(5)
Ni2 0.0279(8) 0.0109(6) 0.0224(7) -0.0064(5) -0.0011(5) -0.0010(5)
N1 0.024(3) 0.024(3) 0.032(3) -0.015(3) 0.004(3) 0.005(3)
N2 0.023(3) 0.019(3) 0.022(3) -0.007(2) -0.007(2) -0.002(2)
N3 0.026(3) 0.028(3) 0.034(3) -0.017(3) -0.003(3) 0.007(3)
N4 0.033(3) 0.019(3) 0.035(3) -0.013(3) -0.006(3) 0.001(3)
N5 0.030(3) 0.024(3) 0.041(4) -0.015(3) -0.010(3) -0.005(3)
N6 0.027(3) 0.019(3) 0.029(3) -0.011(2) -0.001(2) -0.009(3)
O1 0.037(3) 0.012(2) 0.031(3) -0.007(2) 0.000(2) -0.005(2)
O2 0.068(4) 0.018(3) 0.033(3) -0.011(2) -0.008(3) -0.005(3)
O3 0.046(3) 0.012(2) 0.034(3) -0.006(2) -0.006(2) -0.006(2)
O4 0.050(3) 0.014(2) 0.033(3) -0.009(2) -0.004(2) -0.006(2)
O5 0.044(3) 0.012(2) 0.023(2) -0.0039(18) -0.001(2) -0.006(2)
O6 0.054(4) 0.078(5) 0.052(4) -0.026(3) 0.001(3) -0.024(3)
C1 0.025(4) 0.012(3) 0.033(4) -0.011(3) -0.001(3) -0.005(3)
C2 0.029(4) 0.019(4) 0.024(4) -0.007(3) 0.000(3) -0.006(3)
C3 0.034(4) 0.019(4) 0.024(4) -0.008(3) -0.006(3) -0.004(3)
C4 0.085(7) 0.016(4) 0.035(5) -0.015(3) -0.011(4) -0.002(4)
C5 0.099(7) 0.016(4) 0.021(4) -0.006(3) -0.013(4) -0.006(4)
C6 0.029(4) 0.011(3) 0.024(4) -0.006(3) -0.003(3) -0.002(3)
C7 0.043(5) 0.018(4) 0.030(4) -0.014(3) -0.009(3) 0.002(3)
C8 0.039(4) 0.016(3) 0.029(4) -0.008(3) -0.006(3) -0.004(3)
C9 0.029(4) 0.019(4) 0.030(4) -0.010(3) -0.005(3) 0.002(3)
C10 0.030(4) 0.023(4) 0.041(4) -0.016(3) 0.000(3) -0.002(3)
C11 0.035(4) 0.025(4) 0.042(5) -0.012(3) 0.009(3) -0.005(3)
C12 0.030(4) 0.020(4) 0.023(4) -0.007(3) -0.004(3) 0.008(3)
C13 0.035(4) 0.031(4) 0.039(4) -0.019(3) 0.003(3) -0.005(3)
C14 0.030(4) 0.033(4) 0.046(5) -0.019(4) 0.003(3) 0.008(4)
C15 0.031(4) 0.031(4) 0.031(4) -0.015(3) -0.002(3) 0.006(3)
C16 0.035(5) 0.038(5) 0.084(6) -0.041(5) -0.010(4) 0.006(4)
C17 0.026(4) 0.044(5) 0.078(6) -0.041(5) -0.003(4) 0.002(4)
C18 0.033(4) 0.025(4) 0.043(5) -0.021(3) -0.005(3) 0.002(3)
C19 0.040(5) 0.031(4) 0.045(5) -0.024(4) -0.002(4) -0.003(4)
C20 0.026(4) 0.037(4) 0.042(4) -0.020(4) -0.007(3) 0.004(3)
C21 0.031(4) 0.025(4) 0.039(4) -0.016(3) -0.010(3) 0.010(3)
C22 0.028(5) 0.087(7) 0.161(11) -0.097(8) -0.011(6) 0.011(5)
C23 0.032(5) 0.096(8) 0.188(12) -0.113(9) -0.010(6) 0.003(5)
C24 0.032(4) 0.034(4) 0.039(4) -0.022(4) -0.002(3) 0.009(4)
C25 0.035(5) 0.070(7) 0.124(9) -0.072(7) 0.010(5) 0.001(5)
C26 0.041(6) 0.055(6) 0.142(10) -0.068(7) 0.011(6) -0.007(5)
C27 0.021(4) 0.022(4) 0.043(4) -0.016(3) -0.011(3) -0.001(3)
C28 0.040(5) 0.019(4) 0.045(5) -0.005(3) -0.013(4) -0.011(3)
C29 0.035(4) 0.029(4) 0.065(5) -0.014(4) -0.029(4) 0.001(4)
C30 0.029(4) 0.025(4) 0.040(4) -0.015(3) -0.006(3) -0.010(3)
C31 0.029(4) 0.037(5) 0.076(6) -0.025(4) 0.009(4) -0.016(4)
C32 0.031(5) 0.027(4) 0.080(6) -0.023(4) 0.010(4) -0.013(4)
C33 0.024(4) 0.023(4) 0.030(4) -0.010(3) 0.001(3) -0.011(3)
C34 0.033(4) 0.036(4) 0.042(5) -0.018(4) 0.002(3) -0.013(4)
C35 0.031(4) 0.027(4) 0.055(5) -0.021(4) 0.001(4) -0.003(3)

loop_
_atom_type_symbol
_atom_type_description
_atom_type_scat_dispersion_real
_atom_type_scat_dispersion_imag
_atom_type_scat_source
C C 0.0033 0.0016 'International Tables Vol C Tables 4.2.6.8 and 6.1.1.4'
H H 0.0000 0.0000 'International Tables Vol C Tables 4.2.6.8 and 6.1.1.4'
N N 0.0061 0.0033 'International Tables Vol C Tables 4.2.6.8 and 6.1.1.4'
O O 0.0106 0.0060 'International Tables Vol C Tables 4.2.6.8 and 6.1.1.4'
Ni Ni 0.3393 1.1124 'International Tables Vol C Tables 4.2.6.8 and 6.1.1.4'

loop_
_geom_angle_atom_site_label_1
_geom_angle_atom_site_label_2
_geom_angle_atom_site_label_3
_geom_angle
_geom_angle_site_symmetry_1
_geom_angle_site_symmetry_3
N2 Ni1 N2 180.000(1) . 2_566
N2 Ni1 N6 95.99(19) . .
N2 Ni1 N6 84.01(19) 2_566 .
N2 Ni1 N6 84.01(19) . 2_566
N2 Ni1 N6 95.99(19) 2_566 2_566
N6 Ni1 N6 180.0(3) . 2_566
O1 Ni1 N2 92.89(18) . .
O1 Ni1 N2 87.11(18) 2_566 .
O1 Ni1 N2 92.89(18) 2_566 2_566
O1 Ni1 N2 87.11(18) . 2_566
O1 Ni1 N6 92.34(19) . .
O1 Ni1 N6 87.66(19) 2_566 .
O1 Ni1 N6 87.66(19) . 2_566
O1 Ni1 N6 92.34(19) 2_566 2_566
O1 Ni1 O1 180.000(1) 2_566 .
N4 Ni2 N4 180.0 2_665 1_475
N4 Ni2 O3 86.8(2) 2_665 .
N4 Ni2 O3 93.2(2) 1_475 .
N4 Ni2 O3 93.2(2) 2_665 2_585
N4 Ni2 O3 86.8(2) 1_475 2_585
N4 Ni2 O5 89.63(19) 1_475 2_585
N4 Ni2 O5 90.37(19) 2_665 2_585
N4 Ni2 O5 89.63(19) 2_665 .
N4 Ni2 O5 90.37(19) 1_475 .
O3 Ni2 O3 180.000(1) . 2_585
O5 Ni2 O3 87.12(17) . 2_585
O5 Ni2 O3 92.88(17) 2_585 2_585
O5 Ni2 O3 87.12(17) 2_585 .
O5 Ni2 O3 92.88(17) . .
O5 Ni2 O5 180.000(1) 2_585 .
C9 N1 C11 105.7(5) . .
C9 N1 C12 126.4(6) . .
C11 N1 C12 127.9(6) . .
C9 N2 Ni1 127.5(5) . .
C9 N2 C10 105.1(5) . .
C10 N2 Ni1 127.0(4) . .
C18 N3 C20 106.4(5) . .
C18 N3 C21 125.7(6) . .
C20 N3 C21 127.8(6) . .
C18 N4 Ni2 123.1(5) . 1_635
C18 N4 C19 104.8(6) . .
C19 N4 Ni2 131.7(4) . 1_635
C27 N5 C29 106.0(5) . .
C27 N5 C30 123.9(6) . .
C29 N5 C30 130.1(6) . .
C27 N6 Ni1 122.9(4) . .
C27 N6 C28 104.3(5) . .
C28 N6 Ni1 128.5(4) . .
C1 O1 Ni1 138.9(4) . .
C2 O3 Ni2 127.2(4) . .
Ni2 O5 H5A 111.2 . .
Ni2 O5 H5B 111.2 . .
H5A O5 H5B 109.3 . .
H6A O6 H6B 107.9 . .
O1 C1 C3 115.5(5) . .
O2 C1 O1 126.3(6) . .
O2 C1 C3 118.2(6) . .
O3 C2 C6 117.4(6) . .
O4 C2 O3 123.8(6) . .
O4 C2 C6 118.9(6) . .
C4 C3 C1 121.9(6) . .
C8 C3 C1 121.4(6) . .
C8 C3 C4 116.7(6) . .
C3 C4 H4 119.0 . .
C5 C4 C3 122.0(6) . .
C5 C4 H4 119.0 . .
C4 C5 H5 119.4 . .
C4 C5 C6 121.2(6) . .
C6 C5 H5 119.4 . .
C5 C6 C2 122.1(6) . .
C7 C6 C2 120.7(6) . .
C7 C6 C5 117.1(6) . .
C6 C7 H7 119.5 . .
C6 C7 C8 121.1(6) . .
C8 C7 H7 119.5 . .
C3 C8 C7 121.8(6) . .
C3 C8 H8 119.1 . .
C7 C8 H8 119.1 . .
N1 C9 H9 123.8 . .
N2 C9 N1 112.4(6) . .
N2 C9 H9 123.8 . .
N2 C10 H10 124.7 . .
C11 C10 N2 110.5(6) . .
C11 C10 H10 124.7 . .
N1 C11 H11 126.9 . .
C10 C11 N1 106.2(6) . .
C10 C11 H11 126.9 . .
C13 C12 N1 120.5(6) . .
C17 C12 N1 120.0(6) . .
C17 C12 C13 119.5(6) . .
C12 C13 H13 120.4 . .
C12 C13 C14 119.1(7) . .
C14 C13 H13 120.4 . .
C13 C14 H14 119.1 . .
C15 C14 C13 121.9(7) . .
C15 C14 H14 119.1 . .
C14 C15 C24 121.0(6) . .
C16 C15 C14 117.5(6) . .
C16 C15 C24 121.5(7) . .
C15 C16 H16 119.2 . .
C15 C16 C17 121.6(7) . .
C17 C16 H16 119.2 . .
C12 C17 C16 120.3(7) . .
C12 C17 H17 119.8 . .
C16 C17 H17 119.8 . .
N3 C18 H18 123.8 . .
N4 C18 N3 112.5(6) . .
N4 C18 H18 123.8 . .
N4 C19 H19 124.8 . .
C20 C19 N4 110.5(6) . .
C20 C19 H19 124.8 . .
N3 C20 H20 127.1 . .
C19 C20 N3 105.9(6) . .
C19 C20 H20 127.1 . .
C22 C21 N3 119.8(6) . .
C22 C21 C26 119.0(7) . .
C26 C21 N3 121.2(7) . .
C21 C22 H22 120.3 . .
C21 C22 C23 119.5(8) . .
C23 C22 H22 120.3 . .
C22 C23 H23 118.4 . .
C24 C23 C22 123.1(8) . .
C24 C23 H23 118.4 . .
C23 C24 C15 122.2(7) . .
C23 C24 C25 115.8(7) . .
C25 C24 C15 121.9(7) . .
C24 C25 H25 119.1 . .
C24 C25 C26 121.9(8) . .
C26 C25 H25 119.1 . .
C21 C26 C25 120.6(8) . .
C21 C26 H26 119.7 . .
C25 C26 H26 119.7 . .
N5 C27 H27 123.4 . .
N6 C27 N5 113.2(6) . .
N6 C27 H27 123.4 . .
N6 C28 H28 125.1 . .
C29 C28 N6 109.8(6) . .
C29 C28 H28 125.1 . .
N5 C29 H29 126.7 . .
C28 C29 N5 106.7(6) . .
C28 C29 H29 126.7 . .
C31 C30 N5 117.5(6) . .
C31 C30 C35 120.4(6) . .
C35 C30 N5 122.1(6) . .
C30 C31 H31 119.8 . .
C30 C31 C32 120.3(7) . .
C32 C31 H31 119.8 . .
C31 C32 H32 119.5 . .
C33 C32 C31 121.1(7) . .
C33 C32 H32 119.5 . .
C32 C33 C33 120.4(8) . 2_456
C34 C33 C32 116.8(6) . .
C34 C33 C33 122.8(8) . 2_456
C33 C34 H34 118.5 . .
C33 C34 C35 122.9(7) . .
C35 C34 H34 118.5 . .
C30 C35 C34 118.5(7) . .
C30 C35 H35 120.7 . .
C34 C35 H35 120.7 . .

loop_
_geom_bond_atom_site_label_1
_geom_bond_atom_site_label_2
_geom_bond_distance
_geom_bond_site_symmetry_2
Ni1 N2 2.100(5) 2_566
Ni1 N2 2.100(5) .
Ni1 N6 2.103(5) .
Ni1 N6 2.103(5) 2_566
Ni1 O1 2.068(4) 2_566
Ni1 O1 2.068(4) .
Ni2 N4 2.061(5) 1_475
Ni2 N4 2.061(5) 2_665
Ni2 O3 2.101(4) .
Ni2 O3 2.101(4) 2_585
Ni2 O5 2.091(4) .
Ni2 O5 2.091(4) 2_585
N1 C9 1.354(8) .
N1 C11 1.387(8) .
N1 C12 1.433(8) .
N2 C9 1.307(8) .
N2 C10 1.373(8) .
N3 C18 1.336(8) .
N3 C20 1.378(8) .
N3 C21 1.435(8) .
N4 Ni2 2.061(5) 1_635
N4 C18 1.315(8) .
N4 C19 1.366(9) .
N5 C27 1.340(8) .
N5 C29 1.362(8) .
N5 C30 1.429(8) .
N6 C27 1.305(8) .
N6 C28 1.378(8) .
O1 C1 1.258(8) .
O2 C1 1.250(7) .
O3 C2 1.277(7) .
O4 C2 1.241(7) .
O5 H5A 0.8500 .
O5 H5B 0.8500 .
O6 H6A 0.8501 .
O6 H6B 0.8499 .
C1 C3 1.495(8) .
C2 C6 1.500(8) .
C3 C4 1.380(9) .
C3 C8 1.365(9) .
C4 H4 0.9300 .
C4 C5 1.368(9) .
C5 H5 0.9300 .
C5 C6 1.377(8) .
C6 C7 1.377(9) .
C7 H7 0.9300 .
C7 C8 1.381(9) .
C8 H8 0.9300 .
C9 H9 0.9300 .
C10 H10 0.9300 .
C10 C11 1.343(9) .
C11 H11 0.9300 .
C12 C13 1.386(9) .
C12 C17 1.369(10) .
C13 H13 0.9300 .
C13 C14 1.394(9) .
C14 H14 0.9300 .
C14 C15 1.383(10) .
C15 C16 1.373(10) .
C15 C24 1.491(9) .
C16 H16 0.9300 .
C16 C17 1.388(9) .
C17 H17 0.9300 .
C18 H18 0.9300 .
C19 H19 0.9300 .
C19 C20 1.349(9) .
C20 H20 0.9300 .
C21 C22 1.328(10) .
C21 C26 1.339(10) .
C22 H22 0.9300 .
C22 C23 1.383(11) .
C23 H23 0.9300 .
C23 C24 1.342(10) .
C24 C25 1.346(11) .
C25 H25 0.9300 .
C25 C26 1.379(11) .
C26 H26 0.9300 .
C27 H27 0.9300 .
C28 H28 0.9300 .
C28 C29 1.350(9) .
C29 H29 0.9300 .
C30 C31 1.362(9) .
C30 C35 1.370(10) .
C31 H31 0.9300 .
C31 C32 1.394(10) .
C32 H32 0.9300 .
C32 C33 1.382(9) .
C33 C33 1.480(12) 2_456
C33 C34 1.377(9) .
C34 H34 0.9300 .
C34 C35 1.392(9) .
C35 H35 0.9300 .

loop_
_geom_torsion_atom_site_label_1
_geom_torsion_atom_site_label_2
_geom_torsion_atom_site_label_3
_geom_torsion_atom_site_label_4
_geom_torsion
_geom_torsion_site_symmetry_1
_geom_torsion_site_symmetry_4
Ni1 N2 C9 N1 -174.7(4) . .
Ni1 N2 C10 C11 174.0(5) . .
Ni1 N6 C27 N5 158.7(4) . .
Ni1 N6 C28 C29 -156.5(5) . .
Ni1 O1 C1 O2 2.1(12) . .
Ni1 O1 C1 C3 -178.9(4) . .
Ni2 N4 C18 N3 174.2(4) 1_635 .
Ni2 N4 C19 C20 -173.0(5) 1_635 .
Ni2 O3 C2 O4 24.9(10) . .
Ni2 O3 C2 C6 -155.3(4) . .
N1 C12 C13 C14 -179.7(6) . .
N1 C12 C17 C16 -179.1(7) . .
N2 Ni1 N2 C9 -120(100) 2_566 .
N2 Ni1 N2 C10 68(100) 2_566 .
N2 Ni1 N6 C27 83.4(5) . .
N2 Ni1 N6 C27 -96.6(5) 2_566 .
N2 Ni1 N6 C28 56.6(6) 2_566 .
N2 Ni1 N6 C28 -123.4(6) . .
N2 Ni1 O1 C1 -135.2(7) 2_566 .
N2 Ni1 O1 C1 44.8(7) . .
N2 C10 C11 N1 0.6(8) . .
N3 C21 C22 C23 177.7(9) . .
N3 C21 C26 C25 -178.0(9) . .
N4 Ni2 O3 C2 -100.4(5) 1_475 .
N4 Ni2 O3 C2 79.6(5) 2_665 .
N4 C19 C20 N3 0.2(8) . .
N5 C30 C31 C32 177.5(7) . .
N5 C30 C35 C34 -178.1(6) . .
N6 Ni1 N2 C9 118.9(5) 2_566 .
N6 Ni1 N2 C9 -61.1(5) . .
N6 Ni1 N2 C10 126.4(5) . .
N6 Ni1 N2 C10 -53.6(5) 2_566 .
N6 Ni1 N6 C27 -123(100) 2_566 .
N6 Ni1 N6 C28 30(100) 2_566 .
N6 Ni1 O1 C1 -51.4(7) . .
N6 Ni1 O1 C1 128.6(7) 2_566 .
N6 C28 C29 N5 -0.9(9) . .
O1 Ni1 N2 C9 -153.8(5) . .
O1 Ni1 N2 C9 26.2(5) 2_566 .
O1 Ni1 N2 C10 33.8(5) . .
O1 Ni1 N2 C10 -146.2(5) 2_566 .
O1 Ni1 N6 C27 176.6(5) . .
O1 Ni1 N6 C27 -3.4(5) 2_566 .
O1 Ni1 N6 C28 149.8(6) 2_566 .
O1 Ni1 N6 C28 -30.2(6) . .
O1 Ni1 O1 C1 167(100) 2_566 .
O1 C1 C3 C4 -178.8(7) . .
O1 C1 C3 C8 0.3(10) . .
O2 C1 C3 C4 0.3(10) . .
O2 C1 C3 C8 179.3(7) . .
O3 Ni2 O3 C2 -125(100) 2_585 .
O3 C2 C6 C5 11.0(10) . .
O3 C2 C6 C7 -171.6(6) . .
O4 C2 C6 C5 -169.2(7) . .
O4 C2 C6 C7 8.2(10) . .
O5 Ni2 O3 C2 -9.8(5) . .
O5 Ni2 O3 C2 170.2(5) 2_585 .
C1 C3 C4 C5 177.6(7) . .
C1 C3 C8 C7 -179.5(6) . .
C2 C6 C7 C8 179.4(6) . .
C3 C4 C5 C6 1.1(14) . .
C4 C3 C8 C7 -0.4(11) . .
C4 C5 C6 C2 178.7(7) . .
C4 C5 C6 C7 1.2(12) . .
C5 C6 C7 C8 -3.1(11) . .
C6 C7 C8 C3 2.8(11) . .
C8 C3 C4 C5 -1.5(12) . .
C9 N1 C11 C10 -1.2(7) . .
C9 N1 C12 C13 -160.2(6) . .
C9 N1 C12 C17 19.0(10) . .
C9 N2 C10 C11 0.2(7) . .
C10 N2 C9 N1 -1.0(7) . .
C11 N1 C9 N2 1.4(7) . .
C11 N1 C12 C13 21.1(10) . .
C11 N1 C12 C17 -159.7(7) . .
C12 N1 C9 N2 -177.6(5) . .
C12 N1 C11 C10 177.8(6) . .
C12 C13 C14 C15 -2.8(11) . .
C13 C12 C17 C16 0.1(11) . .
C13 C14 C15 C16 3.2(11) . .
C13 C14 C15 C24 -177.5(6) . .
C14 C15 C16 C17 -2.0(12) . .
C14 C15 C24 C23 18.9(12) . .
C14 C15 C24 C25 -163.1(8) . .
C15 C16 C17 C12 0.4(13) . .
C15 C24 C25 C26 -178.7(9) . .
C16 C15 C24 C23 -161.8(9) . .
C16 C15 C24 C25 16.2(12) . .
C17 C12 C13 C14 1.1(10) . .
C18 N3 C20 C19 0.5(8) . .
C18 N3 C21 C22 4.4(12) . .
C18 N3 C21 C26 -174.3(8) . .
C18 N4 C19 C20 -0.9(8) . .
C19 N4 C18 N3 1.3(8) . .
C20 N3 C18 N4 -1.2(8) . .
C20 N3 C21 C22 -172.7(9) . .
C20 N3 C21 C26 8.7(12) . .
C21 N3 C18 N4 -178.7(6) . .
C21 N3 C20 C19 178.0(7) . .
C21 C22 C23 C24 1.8(19) . .
C22 C21 C26 C25 3.4(15) . .
C22 C23 C24 C15 178.4(10) . .
C22 C23 C24 C25 0.3(17) . .
C23 C24 C25 C26 -0.7(15) . .
C24 C15 C16 C17 178.7(7) . .
C24 C25 C26 C21 -1.2(17) . .
C26 C21 C22 C23 -3.6(16) . .
C27 N5 C29 C28 0.9(8) . .
C27 N5 C30 C31 -42.0(10) . .
C27 N5 C30 C35 135.8(7) . .
C27 N6 C28 C29 0.5(8) . .
C28 N6 C27 N5 0.0(8) . .
C29 N5 C27 N6 -0.6(8) . .
C29 N5 C30 C31 135.7(8) . .
C29 N5 C30 C35 -46.4(11) . .
C30 N5 C27 N6 177.6(6) . .
C30 N5 C29 C28 -177.1(7) . .
C30 C31 C32 C33 1.2(13) . .
C31 C30 C35 C34 -0.3(11) . .
C31 C32 C33 C33 178.8(8) . 2_456
C31 C32 C33 C34 -1.3(11) . .
C32 C33 C34 C35 0.5(11) . .
C33 C33 C34 C35 -179.5(8) 2_456 .
C33 C34 C35 C30 0.3(11) . .
C35 C30 C31 C32 -0.4(12) . .
